data_7220797
loop_
_publ_author_name
'Chen, Lijuan'
'Cao, Jing'
'Li, Xinghua'
'Ma, Xing'
'Luo, Jie'
'Zhao, Junwei'

_publ_section_title
;
 The first purely inorganic polyoxotungstates constructed from dimeric
 tungstoantimonate-based iron--rare-earth heterometallic fragments
;
_journal_issue 27
_journal_name_full CrystEngComm
_journal_page_first 5002
_journal_paper_doi 10.1039/C5CE00633C
_journal_volume 17
_journal_year 2015
_chemical_formula_sum 'Dy2 Fe4 H92 O112 Sb2 W18'
_chemical_formula_weight 5985.94
_chemical_name_systematic
; 
 ? 
;
_space_group_IT_number 2
_symmetry_cell_setting triclinic
_symmetry_space_group_name_Hall '-P 1'
_symmetry_space_group_name_H-M 'P -1'
_atom_sites_solution_hydrogens notdet
_atom_sites_solution_primary direct
_atom_sites_solution_secondary difmap
_audit_creation_method SHELXL-97
_cell_angle_alpha 75.2730(10)
_cell_angle_beta 74.4050(10)
_cell_angle_gamma 75.9710(10)
_cell_formula_units_Z 1
_cell_length_a 12.7569(12)
_cell_length_b 13.0680(12)
_cell_length_c 16.0200(15)
_cell_measurement_reflns_used 8355
_cell_measurement_temperature 296(2)
_cell_measurement_theta_max 25.00
_cell_measurement_theta_min 1.85
_cell_volume 2444.0(4)
_computing_cell_refinement 'Bruker XSCANS'
_computing_data_collection 'Bruker XSCANS'
_computing_data_reduction 'Bruker SHELXTL'
_computing_molecular_graphics 'Bruker SHELXTL'
_computing_publication_material 'Bruker SHELXTL'
_computing_structure_refinement 'SHELXL-97 (Sheldrick, 1997)'
_computing_structure_solution 'SHELXS-97 (Sheldrick, 1990)'
_diffrn_ambient_temperature 296(2)
_diffrn_detector_area_resol_mean none
_diffrn_measured_fraction_theta_full 0.971
_diffrn_measured_fraction_theta_max 0.971
_diffrn_measurement_device_type 'Bruker P4'
_diffrn_measurement_method '\w scans'
_diffrn_radiation_monochromator graphite
_diffrn_radiation_source 'fine-focus sealed tube'
_diffrn_radiation_type MoK\a
_diffrn_radiation_wavelength 0.71073
_diffrn_reflns_av_R_equivalents 0.0455
_diffrn_reflns_av_sigmaI/netI 0.0787
_diffrn_reflns_limit_h_max 15
_diffrn_reflns_limit_h_min -13
_diffrn_reflns_limit_k_max 15
_diffrn_reflns_limit_k_min -15
_diffrn_reflns_limit_l_max 18
_diffrn_reflns_limit_l_min -18
_diffrn_reflns_number 12172
_diffrn_reflns_theta_full 25.00
_diffrn_reflns_theta_max 25.00
_diffrn_reflns_theta_min 1.91
_diffrn_standards_decay_% none
_diffrn_standards_interval_count none
_diffrn_standards_interval_time none
_diffrn_standards_number none
_exptl_absorpt_coefficient_mu 23.834
_exptl_absorpt_correction_T_max 0.0774
_exptl_absorpt_correction_T_min 0.0356
_exptl_absorpt_correction_type multi-scan
_exptl_absorpt_process_details SADABS
_exptl_crystal_colour 'green yellow'
_exptl_crystal_density_diffrn 4.067
_exptl_crystal_density_method 'not measured'
_exptl_crystal_description 'cubic block'
_exptl_crystal_F_000 2658
_exptl_crystal_size_max 0.42
_exptl_crystal_size_mid 0.29
_exptl_crystal_size_min 0.22
_refine_diff_density_max 4.793
_refine_diff_density_min -3.706
_refine_diff_density_rms 0.547
_refine_ls_extinction_coef 0.00066(5)
_refine_ls_extinction_expression Fc^*^=kFc[1+0.001xFc^2^\l^3^/sin(2\q)]^-1/4^
_refine_ls_extinction_method SHELXL
_refine_ls_goodness_of_fit_ref 1.013
_refine_ls_hydrogen_treatment noref
_refine_ls_matrix_type full
_refine_ls_number_parameters 578
_refine_ls_number_reflns 8355
_refine_ls_number_restraints 114
_refine_ls_restrained_S_all 1.007
_refine_ls_R_factor_all 0.0566
_refine_ls_R_factor_gt 0.0503
_refine_ls_shift/su_max 0.001
_refine_ls_shift/su_mean 0.000
_refine_ls_structure_factor_coef Fsqd
_refine_ls_weighting_details 'calc w=1/[\s^2^(Fo^2^)+(0.0785P)^2^+0.0000P] where P=(Fo^2^+2Fc^2^)/3'
_refine_ls_weighting_scheme calc
_refine_ls_wR_factor_gt 0.1271
_refine_ls_wR_factor_ref 0.1312
_reflns_number_gt 7313
_reflns_number_total 8355
_reflns_threshold_expression >2sigma(I)
_cod_data_source_file c5ce00633c1.cif
_cod_data_source_block 3-Dy
_cod_depositor_comments
;
The following automatic conversions were performed:

'_symmetry_cell_setting' value 'Triclinic' changed to 'triclinic'
according to
/usr/data/users/saulius/crontab/automatic-downloads/rss-feeds/RSC/lib/dictionaries/cif_core.dic
dictionary named 'cif_core.dic' version 2.4.2 from 2011-04-26.

Automatic conversion script
Id: cif_fix_values 3271 2015-04-21 07:52:19Z andrius 

 Adding full bibliography for 7220795--7220799.cif.
;
_cod_original_sg_symbol_H-M P-1
_cod_database_code 7220797

loop_
_symmetry_equiv_pos_as_xyz
'x, y, z'
'-x, -y, -z'

loop_
_atom_site_label
_atom_site_type_symbol
_atom_site_fract_x
_atom_site_fract_y
_atom_site_fract_z
_atom_site_U_iso_or_equiv
_atom_site_adp_type
_atom_site_occupancy
_atom_site_symmetry_multiplicity
_atom_site_calc_flag
_atom_site_refinement_flags
W1 W 0.16331(4) 0.34022(4) 0.37505(4) 0.00884(15) Uani 1 1 d .
W2 W 0.09987(4) 0.12853(4) 0.53881(3) 0.00598(15) Uani 1 1 d .
W3 W 0.36385(4) 0.13149(4) 0.42269(4) 0.00801(15) Uani 1 1 d .
W4 W 0.38658(4) -0.12291(4) 0.35331(4) 0.00816(15) Uani 1 1 d .
W5 W 0.44655(4) 0.08709(4) 0.19477(4) 0.00947(15) Uani 1 1 d .
W6 W 0.30160(4) -0.08023(4) 0.16561(4) 0.00910(15) Uani 1 1 d .
W7 W 0.07388(4) 0.15017(4) 0.11646(4) 0.00908(15) Uani 1 1 d .
W8 W 0.22089(4) 0.31760(4) 0.14153(4) 0.00966(15) Uani 1 1 d .
W9 W -0.03884(4) 0.31984(4) 0.25514(4) 0.00819(15) Uani 1 1 d .
Sb1 Sb 0.13515(7) 0.06713(7) 0.33248(5) 0.00466(19) Uani 1 1 d .
Dy1 Dy -0.32172(6) 0.54567(6) 0.23763(5) 0.01837(19) Uani 1 1 d .
Fe1 Fe -0.02509(16) 0.11327(16) 0.78009(13) 0.0095(4) Uani 1 1 d .
Fe2 Fe -0.16327(15) 0.16726(15) 0.46229(12) 0.0069(4) Uani 1 1 d .
O1W O -0.0490(10) 0.2824(9) 0.7617(8) 0.030(3) Uani 1 1 d .
O2W O -0.0816(9) 0.1225(9) 0.9128(7) 0.024(3) Uani 1 1 d .
O3W O 0.1241(9) 0.1037(10) 0.8098(7) 0.026(3) Uani 1 1 d .
O4W O -0.1975(10) 0.3279(9) 0.4710(7) 0.028(3) Uani 1 1 d U
O5W O -0.3075(8) 0.1889(9) 0.4118(7) 0.022(2) Uani 1 1 d U
O6W O -0.5201(13) 0.5684(12) 0.2849(15) 0.084(7) Uani 1 1 d .
O7W O -0.4027(10) 0.7241(11) 0.1930(10) 0.048(4) Uani 1 1 d .
O8W O -0.2531(13) 0.6448(11) 0.3047(10) 0.050(4) Uani 1 1 d .
O9W O -0.1858(12) 0.6187(13) 0.1127(9) 0.049(4) Uani 1 1 d .
O10W O -0.3658(14) 0.4799(12) 0.3980(10) 0.055(4) Uani 1 1 d .
O11W O -0.3546(12) 0.3688(11) 0.2604(11) 0.051(4) Uani 1 1 d .
O12W O -0.3694(16) 0.5267(16) 0.1089(13) 0.078(5) Uiso 1 1 d .
O13W O 0.3015(9) 0.1405(12) 0.6873(8) 0.037(3) Uani 1 1 d .
O14W O 0.0734(12) 0.4068(11) 0.6193(9) 0.047(4) Uani 1 1 d .
O15W O 0.4268(12) 0.3935(11) 0.4726(10) 0.043(3) Uani 1 1 d .
O16W O 0.7578(13) 0.1242(16) 0.2559(11) 0.066(5) Uani 1 1 d .
O17W O 0.2387(13) 0.6562(10) 0.3598(8) 0.041(3) Uani 1 1 d .
O18W O 0.4760(15) 0.3639(14) 0.1941(13) 0.072(6) Uani 1 1 d .
O19W O 0.341(2) 0.571(2) 0.1626(18) 0.116(8) Uiso 1 1 d .
O20W O 0.7812(9) 0.0231(11) 0.0590(7) 0.030(3) Uani 1 1 d .
O21W O 0.192(3) 0.663(3) -0.041(2) 0.140(10) Uiso 1 1 d .
O22W O 0.0361(15) 0.6187(15) 0.1182(13) 0.074(5) Uiso 1 1 d .
O23W O 0.6393(11) 0.8819(10) 0.0533(8) 0.039(3) Uani 1 1 d .
O1 O 0.1518(9) 0.4741(8) 0.3757(7) 0.021(2) Uani 1 1 d U
O2 O 0.2336(7) 0.3362(8) 0.2529(6) 0.013(2) Uani 1 1 d .
O3 O 0.1861(8) 0.1526(7) 0.3968(6) 0.011(2) Uiso 1 1 d .
O4 O 0.3098(8) 0.2869(8) 0.3991(7) 0.014(2) Uani 1 1 d U
O5 O 0.0290(8) 0.3445(8) 0.3401(6) 0.013(2) Uani 1 1 d U
O6 O 0.1002(8) 0.2906(8) 0.4945(6) 0.013(2) Uani 1 1 d .
O7 O -0.0249(8) 0.1491(8) 0.5002(6) 0.014(2) Uani 1 1 d .
O8 O 0.0529(8) 0.1339(7) 0.6523(6) 0.011(2) Uani 1 1 d .
O9 O 0.1363(8) -0.0145(8) 0.5417(7) 0.015(2) Uani 1 1 d U
O10 O 0.2624(7) 0.1262(7) 0.5314(6) 0.010(2) Uani 1 1 d U
O11 O 0.4827(9) 0.1346(8) 0.4523(7) 0.017(2) Uani 1 1 d U
O12 O 0.4135(7) 0.1525(7) 0.2932(6) 0.0093(19) Uiso 1 1 d .
O13 O 0.3782(8) -0.0147(8) 0.4218(6) 0.012(2) Uani 1 1 d U
O14 O 0.4738(8) -0.2320(8) 0.4027(7) 0.017(2) Uani 1 1 d .
O15 O 0.2896(7) 0.0147(7) 0.2688(6) 0.0071(18) Uani 1 1 d U
O16 O 0.3831(7) -0.1773(7) 0.2539(6) 0.010(2) Uani 1 1 d U
O17 O 0.2470(8) -0.1418(8) 0.4177(6) 0.015(2) Uani 1 1 d U
O18 O 0.5014(7) -0.0438(8) 0.2681(6) 0.011(2) Uani 1 1 d .
O19 O 0.5728(8) 0.1192(8) 0.1369(7) 0.018(2) Uani 1 1 d U
O20 O 0.3483(8) 0.2032(8) 0.1409(6) 0.014(2) Uani 1 1 d .
O21 O 0.4276(7) -0.0019(7) 0.1229(6) 0.0067(18) Uani 1 1 d U
O22 O 0.1706(7) -0.1225(7) 0.2344(6) 0.0093(19) Uiso 1 1 d .
O23 O 0.3415(9) -0.1561(8) 0.0855(7) 0.020(2) Uani 1 1 d .
O24 O 0.2123(7) 0.0454(7) 0.1112(6) 0.010(2) Uani 1 1 d .
O25 O 0.1173(7) 0.1916(7) 0.2302(6) 0.0073(18) Uani 1 1 d U
O26 O 0.0076(8) 0.0446(8) 0.1978(6) 0.012(2) Uani 1 1 d U
O27 O -0.0436(8) 0.2623(8) 0.1573(6) 0.015(2) Uani 1 1 d .
O28 O 0.0397(8) 0.1488(8) 0.0206(7) 0.018(2) Uiso 1 1 d .
O29 O 0.1708(8) 0.2596(8) 0.0655(6) 0.018(2) Uani 1 1 d U
O30 O 0.2789(9) 0.4209(8) 0.0686(7) 0.021(2) Uani 1 1 d .
O31 O 0.0732(8) 0.3974(8) 0.1679(6) 0.012(2) Uani 1 1 d U
O32 O -0.0934(8) 0.2091(8) 0.3371(6) 0.012(2) Uiso 1 1 d .
O33 O -0.1533(8) 0.4237(8) 0.2551(7) 0.020(2) Uani 1 1 d .

loop_
_atom_site_aniso_label
_atom_site_aniso_U_11
_atom_site_aniso_U_22
_atom_site_aniso_U_33
_atom_site_aniso_U_23
_atom_site_aniso_U_13
_atom_site_aniso_U_12
W1 0.0107(3) 0.0023(3) 0.0116(3) 0.0006(2) -0.0010(2) -0.0016(2)
W2 0.0048(3) 0.0044(3) 0.0068(3) -0.0003(2) 0.0015(2) -0.0014(2)
W3 0.0030(3) 0.0084(3) 0.0114(3) -0.0014(2) 0.0000(2) -0.0012(2)
W4 0.0042(3) 0.0060(3) 0.0101(3) 0.0005(2) 0.0008(2) 0.0019(2)
W5 0.0037(3) 0.0103(3) 0.0097(3) 0.0006(2) 0.0034(2) -0.0007(2)
W6 0.0055(3) 0.0094(3) 0.0100(3) -0.0034(2) 0.0008(2) 0.0017(2)
W7 0.0085(3) 0.0089(3) 0.0078(3) -0.0001(2) -0.0013(2) -0.0001(2)
W8 0.0067(3) 0.0080(3) 0.0097(3) 0.0037(2) 0.0013(2) -0.0020(2)
W9 0.0047(3) 0.0042(3) 0.0106(3) 0.0022(2) 0.0007(2) 0.0021(2)
Sb1 0.0022(4) 0.0030(4) 0.0063(4) 0.0003(3) 0.0015(3) 0.0003(3)
Dy1 0.0154(4) 0.0112(4) 0.0233(4) -0.0020(3) -0.0033(3) 0.0046(3)
Fe1 0.0084(9) 0.0117(10) 0.0084(10) -0.0017(8) 0.0001(7) -0.0043(8)
Fe2 0.0033(9) 0.0074(9) 0.0065(9) 0.0006(8) 0.0016(7) 0.0002(7)
O1W 0.036(7) 0.016(6) 0.036(7) -0.008(5) -0.010(6) 0.001(5)
O2W 0.027(6) 0.034(7) 0.011(5) -0.010(5) 0.000(4) -0.006(5)
O3W 0.013(6) 0.040(7) 0.024(6) -0.006(5) -0.001(5) -0.007(5)
O4W 0.047(6) 0.011(5) 0.020(5) 0.001(4) -0.006(5) 0.003(5)
O5W 0.011(5) 0.025(5) 0.028(5) 0.004(4) -0.009(4) -0.003(4)
O6W 0.041(9) 0.027(8) 0.155(19) -0.031(10) 0.030(10) 0.002(7)
O7W 0.024(7) 0.036(8) 0.052(9) 0.010(7) 0.011(6) 0.016(6)
O8W 0.065(10) 0.041(8) 0.058(10) -0.012(7) -0.037(8) -0.006(8)
O9W 0.042(8) 0.068(11) 0.028(7) 0.006(7) -0.001(6) -0.020(8)
O10W 0.081(12) 0.035(8) 0.040(9) 0.002(7) 0.000(8) -0.017(8)
O11W 0.040(8) 0.034(8) 0.081(12) 0.003(8) -0.031(8) -0.007(7)
O13W 0.010(6) 0.063(9) 0.037(7) -0.027(7) 0.007(5) 0.001(6)
O14W 0.059(9) 0.045(9) 0.036(8) -0.024(7) -0.016(7) 0.015(7)
O15W 0.049(9) 0.033(7) 0.052(9) 0.003(7) -0.021(7) -0.020(7)
O16W 0.045(9) 0.108(15) 0.052(10) -0.056(10) 0.009(7) -0.008(9)
O17W 0.074(10) 0.029(7) 0.028(7) -0.006(6) -0.010(7) -0.028(7)
O18W 0.071(12) 0.071(12) 0.092(14) 0.012(10) -0.043(10) -0.052(10)
O20W 0.011(5) 0.050(8) 0.019(6) -0.002(6) 0.001(4) 0.003(5)
O23W 0.040(8) 0.032(7) 0.027(7) 0.006(6) 0.014(6) -0.005(6)
O1 0.028(5) 0.010(5) 0.025(5) -0.002(4) -0.005(4) -0.009(4)
O2 0.008(5) 0.012(5) 0.016(5) 0.005(4) -0.001(4) -0.006(4)
O4 0.008(4) 0.015(5) 0.018(5) 0.003(4) -0.002(4) -0.007(4)
O5 0.010(4) 0.012(5) 0.015(5) 0.002(4) 0.001(4) -0.006(4)
O6 0.015(5) 0.014(5) 0.011(5) -0.007(4) 0.005(4) -0.007(4)
O7 0.006(5) 0.023(6) 0.013(5) -0.002(4) 0.002(4) -0.009(4)
O8 0.012(5) 0.006(5) 0.008(5) 0.001(4) 0.006(4) 0.001(4)
O9 0.013(5) 0.009(4) 0.015(5) -0.003(4) 0.003(4) 0.003(4)
O10 0.012(4) 0.006(4) 0.013(5) 0.000(4) -0.003(4) -0.005(4)
O11 0.022(5) 0.014(5) 0.025(5) -0.006(4) -0.009(4) -0.011(4)
O13 0.017(5) 0.015(5) 0.005(4) 0.005(4) -0.005(4) -0.006(4)
O14 0.014(5) 0.017(5) 0.014(5) 0.006(4) -0.007(4) 0.004(4)
O15 0.007(2) 0.007(2) 0.007(2) -0.0016(10) -0.0013(10) -0.0008(10)
O16 0.010(2) 0.011(2) 0.010(2) -0.0020(10) -0.0019(11) -0.0016(10)
O17 0.018(5) 0.016(5) 0.009(4) 0.004(4) 0.001(4) -0.011(4)
O18 0.003(4) 0.013(5) 0.016(5) -0.009(4) 0.004(4) -0.002(4)
O19 0.018(2) 0.018(2) 0.018(2) -0.0032(11) -0.0036(11) -0.0038(11)
O20 0.011(5) 0.017(5) 0.011(5) 0.001(4) 0.004(4) -0.006(4)
O21 0.006(2) 0.007(2) 0.006(2) -0.0012(10) -0.0008(10) -0.0005(10)
O23 0.031(6) 0.011(5) 0.013(5) 0.002(4) -0.003(5) -0.006(5)
O24 0.008(5) 0.011(5) 0.009(5) 0.000(4) -0.001(4) -0.001(4)
O25 0.007(2) 0.007(2) 0.007(2) -0.0008(10) -0.0014(10) -0.0011(10)
O26 0.012(2) 0.011(2) 0.012(2) -0.0021(10) -0.0022(11) -0.0016(10)
O27 0.013(5) 0.016(5) 0.013(5) -0.003(4) 0.000(4) -0.002(4)
O29 0.019(5) 0.015(5) 0.011(5) -0.001(4) 0.007(4) -0.002(4)
O30 0.019(6) 0.011(5) 0.026(6) 0.005(5) 0.002(5) -0.004(5)
O31 0.011(4) 0.008(4) 0.015(4) 0.002(3) 0.000(3) -0.007(3)
O33 0.011(5) 0.019(6) 0.027(6) -0.005(5) -0.004(4) 0.002(4)

loop_
_atom_type_symbol
_atom_type_description
_atom_type_scat_dispersion_real
_atom_type_scat_dispersion_imag
_atom_type_scat_source
H H 0.0000 0.0000 'International Tables Vol C Tables 4.2.6.8 and 6.1.1.4'
Fe Fe 0.3463 0.8444 'International Tables Vol C Tables 4.2.6.8 and 6.1.1.4'
O O 0.0106 0.0060 'International Tables Vol C Tables 4.2.6.8 and 6.1.1.4'
Sb Sb -0.5866 1.5461 'International Tables Vol C Tables 4.2.6.8 and 6.1.1.4'
W W -0.8490 6.8722 'International Tables Vol C Tables 4.2.6.8 and 6.1.1.4'
Dy Dy -0.1892 4.4098 'International Tables Vol C Tables 4.2.6.8 and 6.1.1.4'

loop_
_geom_angle_atom_site_label_1
_geom_angle_atom_site_label_2
_geom_angle_atom_site_label_3
_geom_angle
_geom_angle_site_symmetry_1
_geom_angle_site_symmetry_3
O1 W1 O6 99.7(5) . .
O1 W1 O5 100.7(5) . .
O6 W1 O5 91.7(4) . .
O1 W1 O2 101.3(5) . .
O6 W1 O2 159.0(4) . .
O5 W1 O2 84.8(4) . .
O1 W1 O4 98.9(5) . .
O6 W1 O4 90.0(4) . .
O5 W1 O4 159.8(4) . .
O2 W1 O4 86.4(4) . .
O1 W1 O3 170.6(4) . .
O6 W1 O3 73.1(4) . .
O5 W1 O3 85.7(4) . .
O2 W1 O3 86.0(4) . .
O4 W1 O3 75.6(4) . .
O8 W2 O7 104.3(4) . .
O8 W2 O9 102.5(4) . .
O7 W2 O9 95.6(5) . .
O8 W2 O10 96.4(4) . .
O7 W2 O10 157.7(4) . .
O9 W2 O10 87.8(4) . .
O8 W2 O6 95.9(4) . .
O7 W2 O6 88.4(4) . .
O9 W2 O6 159.6(4) . .
O10 W2 O6 81.2(4) . .
O8 W2 O3 164.6(4) . .
O7 W2 O3 86.0(4) . .
O9 W2 O3 87.6(4) . .
O10 W2 O3 72.1(3) . .
O6 W2 O3 72.7(3) . .
O11 W3 O10 101.2(5) . .
O11 W3 O13 102.9(4) . .
O10 W3 O13 94.7(4) . .
O11 W3 O4 96.9(4) . .
O10 W3 O4 87.2(4) . .
O13 W3 O4 159.3(4) . .
O11 W3 O12 101.2(4) . .
O10 W3 O12 156.7(4) . .
O13 W3 O12 86.3(4) . .
O4 W3 O12 84.1(4) . .
O11 W3 O3 169.5(4) . .
O10 W3 O3 72.0(3) . .
O13 W3 O3 85.9(4) . .
O4 W3 O3 75.1(3) . .
O12 W3 O3 84.9(3) . .
O14 W4 O17 103.7(5) . .
O14 W4 O16 99.0(4) . .
O17 W4 O16 96.8(4) . .
O14 W4 O13 101.1(4) . .
O17 W4 O13 88.2(4) . .
O16 W4 O13 157.5(4) . .
O14 W4 O18 99.0(4) . .
O17 W4 O18 156.6(4) . .
O16 W4 O18 85.1(4) . .
O13 W4 O18 81.9(4) . .
O14 W4 O15 171.3(4) . .
O17 W4 O15 82.9(4) . .
O16 W4 O15 74.2(4) . .
O13 W4 O15 84.8(3) . .
O18 W4 O15 75.2(3) . .
O19 W5 O12 103.2(4) . .
O19 W5 O20 101.1(4) . .
O12 W5 O20 89.4(4) . .
O19 W5 O18 97.3(4) . .
O12 W5 O18 87.6(4) . .
O20 W5 O18 161.6(4) . .
O19 W5 O21 100.0(4) . .
O12 W5 O21 156.6(4) . .
O20 W5 O21 89.2(4) . .
O18 W5 O21 86.4(4) . .
O19 W5 O15 170.3(4) . .
O12 W5 O15 83.7(4) . .
O20 W5 O15 85.7(4) . .
O18 W5 O15 76.0(3) . .
O21 W5 O15 73.0(3) . .
O23 W6 O22 103.7(4) . .
O23 W6 O24 101.5(4) . .
O22 W6 O24 87.4(4) . .
O23 W6 O16 99.2(4) . .
O22 W6 O16 89.8(4) . .
O24 W6 O16 159.2(4) . .
O23 W6 O21 96.6(4) . .
O22 W6 O21 159.8(4) . .
O24 W6 O21 88.1(4) . .
O16 W6 O21 87.4(4) . .
O23 W6 O15 167.3(4) . .
O22 W6 O15 86.8(4) . .
O24 W6 O15 85.9(4) . .
O16 W6 O15 73.4(3) . .
O21 W6 O15 73.2(3) . .
O28 W7 O26 103.5(5) . .
O28 W7 O27 99.8(5) . .
O26 W7 O27 91.9(4) . .
O28 W7 O24 101.5(4) . .
O26 W7 O24 87.0(4) . .
O27 W7 O24 158.4(4) . .
O28 W7 O29 97.4(5) . .
O26 W7 O29 158.8(4) . .
O27 W7 O29 88.4(4) . .
O24 W7 O29 85.1(4) . .
O28 W7 O25 167.2(4) . .
O26 W7 O25 87.5(4) . .
O27 W7 O25 72.8(4) . .
O24 W7 O25 85.6(3) . .
O29 W7 O25 72.4(4) . .
O30 W8 O29 101.6(5) . .
O30 W8 O31 96.9(4) . .
O29 W8 O31 86.5(4) . .
O30 W8 O2 102.2(5) . .
O29 W8 O2 155.8(4) . .
O31 W8 O2 86.1(4) . .
O30 W8 O20 100.7(4) . .
O29 W8 O20 90.4(4) . .
O31 W8 O20 162.4(4) . .
O2 W8 O20 89.7(4) . .
O30 W8 O25 170.6(4) . .
O29 W8 O25 72.9(4) . .
O31 W8 O25 75.3(3) . .
O2 W8 O25 82.9(3) . .
O20 W8 O25 87.2(4) . .
O33 W9 O32 103.3(5) . .
O33 W9 O27 100.5(5) . .
O32 W9 O27 93.0(4) . .
O33 W9 O5 102.5(5) . .
O32 W9 O5 89.7(4) . .
O27 W9 O5 155.6(4) . .
O33 W9 O31 98.9(4) . .
O32 W9 O31 157.7(4) . .
O27 W9 O31 84.8(4) . .
O5 W9 O31 83.7(4) . .
O33 W9 O25 170.5(4) . .
O32 W9 O25 83.6(4) . .
O27 W9 O25 72.3(4) . .
O5 W9 O25 83.9(4) . .
O31 W9 O25 74.6(4) . .
O15 Sb1 O3 93.0(4) . .
O15 Sb1 O25 90.3(4) . .
O3 Sb1 O25 93.0(4) . .
O8W Dy1 O7W 74.3(5) . .
O8W Dy1 O11W 139.0(5) . .
O7W Dy1 O11W 140.7(5) . .
O8W Dy1 O33 81.7(4) . .
O7W Dy1 O33 145.5(4) . .
O11W Dy1 O33 72.4(4) . .
O8W Dy1 O12W 148.7(6) . .
O7W Dy1 O12W 82.2(6) . .
O11W Dy1 O12W 71.4(6) . .
O33 Dy1 O12W 108.5(5) . .
O8W Dy1 O6W 110.8(6) . .
O7W Dy1 O6W 69.8(5) . .
O11W Dy1 O6W 76.9(5) . .
O33 Dy1 O6W 143.5(5) . .
O12W Dy1 O6W 79.1(8) . .
O8W Dy1 O9W 79.9(6) . .
O7W Dy1 O9W 74.9(5) . .
O11W Dy1 O9W 122.3(6) . .
O33 Dy1 O9W 76.8(4) . .
O12W Dy1 O9W 74.1(6) . .
O6W Dy1 O9W 137.9(6) . .
O8W Dy1 O10W 71.0(5) . .
O7W Dy1 O10W 113.7(5) . .
O11W Dy1 O10W 73.7(5) . .
O33 Dy1 O10W 80.2(5) . .
O12W Dy1 O10W 138.9(6) . .
O6W Dy1 O10W 72.5(7) . .
O9W Dy1 O10W 145.1(5) . .
O22 Fe1 O26 88.0(4) 2_556 2_556
O22 Fe1 O8 98.3(4) 2_556 .
O26 Fe1 O8 96.8(4) 2_556 .
O22 Fe1 O3W 173.8(4) 2_556 .
O26 Fe1 O3W 92.3(4) 2_556 .
O8 Fe1 O3W 87.8(4) . .
O22 Fe1 O2W 92.5(4) 2_556 .
O26 Fe1 O2W 94.7(4) 2_556 .
O8 Fe1 O2W 164.4(4) . .
O3W Fe1 O2W 81.3(4) . .
O22 Fe1 O1W 91.1(4) 2_556 .
O26 Fe1 O1W 177.5(5) 2_556 .
O8 Fe1 O1W 85.6(4) . .
O3W Fe1 O1W 88.4(5) . .
O2W Fe1 O1W 83.0(5) . .
O17 Fe2 O9 91.7(4) 2_556 2_556
O17 Fe2 O32 172.6(4) 2_556 .
O9 Fe2 O32 93.5(4) 2_556 .
O17 Fe2 O7 92.3(4) 2_556 .
O9 Fe2 O7 91.6(4) 2_556 .
O32 Fe2 O7 92.9(4) . .
O17 Fe2 O4W 86.0(4) 2_556 .
O9 Fe2 O4W 177.6(5) 2_556 .
O32 Fe2 O4W 88.7(4) . .
O7 Fe2 O4W 89.3(5) . .
O17 Fe2 O5W 91.7(4) 2_556 .
O9 Fe2 O5W 88.2(4) 2_556 .
O32 Fe2 O5W 83.2(4) . .
O7 Fe2 O5W 176.0(4) . .
O4W Fe2 O5W 91.0(5) . .
W8 O2 W1 147.3(5) . .
Sb1 O3 W2 110.8(4) . .
Sb1 O3 W1 128.1(4) . .
W2 O3 W1 95.6(3) . .
Sb1 O3 W3 128.0(4) . .
W2 O3 W3 95.4(3) . .
W1 O3 W3 90.8(3) . .
W1 O4 W3 118.6(5) . .
W9 O5 W1 147.8(6) . .
W1 O6 W2 118.6(5) . .
W2 O7 Fe2 177.7(6) . .
W2 O8 Fe1 164.8(6) . .
W2 O9 Fe2 173.8(6) . 2_556
W3 O10 W2 120.2(5) . .
W5 O12 W3 145.1(5) . .
W3 O13 W4 147.3(5) . .
Sb1 O15 W6 115.0(4) . .
Sb1 O15 W4 113.7(4) . .
W6 O15 W4 94.7(3) . .
Sb1 O15 W5 137.2(4) . .
W6 O15 W5 94.8(3) . .
W4 O15 W5 92.4(3) . .
W4 O16 W6 117.7(5) . .
W4 O17 Fe2 141.0(5) . 2_556
W5 O18 W4 115.9(4) . .
W5 O20 W8 154.4(6) . .
W5 O21 W6 119.0(4) . .
W6 O22 Fe1 137.3(5) . 2_556
W6 O24 W7 149.9(5) . .
Sb1 O25 W7 114.2(4) . .
Sb1 O25 W9 115.3(4) . .
W7 O25 W9 94.5(3) . .
Sb1 O25 W8 136.5(4) . .
W7 O25 W8 94.7(3) . .
W9 O25 W8 92.5(3) . .
W7 O26 Fe1 137.2(5) . 2_556
W9 O27 W7 120.4(5) . .
W8 O29 W7 119.9(5) . .
W8 O31 W9 116.9(5) . .
W9 O32 Fe2 142.6(5) . .
W9 O33 Dy1 167.9(6) . .

loop_
_geom_bond_atom_site_label_1
_geom_bond_atom_site_label_2
_geom_bond_distance
_geom_bond_site_symmetry_2
W1 O1 1.722(10) .
W1 O6 1.877(9) .
W1 O5 1.925(9) .
W1 O2 1.930(10) .
W1 O4 1.936(9) .
W1 O3 2.343(9) .
W2 O8 1.768(9) .
W2 O7 1.796(9) .
W2 O9 1.806(10) .
W2 O10 2.038(9) .
W2 O6 2.056(10) .
W2 O3 2.224(9) .
W3 O11 1.719(9) .
W3 O10 1.866(9) .
W3 O13 1.878(10) .
W3 O4 1.952(10) .
W3 O12 1.967(9) .
W3 O3 2.353(9) .
W4 O14 1.740(9) .
W4 O17 1.841(10) .
W4 O16 1.916(9) .
W4 O13 1.967(10) .
W4 O18 2.005(9) .
W4 O15 2.276(9) .
W5 O19 1.720(10) .
W5 O12 1.884(9) .
W5 O20 1.900(10) .
W5 O18 1.907(10) .
W5 O21 1.923(9) .
W5 O15 2.319(9) .
W6 O23 1.715(10) .
W6 O22 1.860(9) .
W6 O24 1.911(9) .
W6 O16 1.983(9) .
W6 O21 1.988(9) .
W6 O15 2.260(9) .
W7 O28 1.710(10) .
W7 O26 1.837(9) .
W7 O27 1.928(10) .
W7 O24 1.951(9) .
W7 O29 1.990(10) .
W7 O25 2.262(9) .
W8 O30 1.718(10) .
W8 O29 1.894(10) .
W8 O31 1.913(10) .
W8 O2 1.914(10) .
W8 O20 1.923(10) .
W8 O25 2.309(9) .
W9 O33 1.736(10) .
W9 O32 1.826(10) .
W9 O27 1.923(10) .
W9 O5 1.923(9) .
W9 O31 1.983(9) .
W9 O25 2.287(9) .
Sb1 O15 2.003(9) .
Sb1 O3 2.007(9) .
Sb1 O25 2.012(9) .
Dy1 O8W 2.315(13) .
Dy1 O7W 2.323(13) .
Dy1 O11W 2.369(14) .
Dy1 O33 2.381(10) .
Dy1 O12W 2.386(19) .
Dy1 O6W 2.405(16) .
Dy1 O9W 2.427(13) .
Dy1 O10W 2.447(14) .
Fe1 O22 1.903(9) 2_556
Fe1 O26 1.970(10) 2_556
Fe1 O8 2.002(9) .
Fe1 O3W 2.051(10) .
Fe1 O2W 2.077(10) .
Fe1 O1W 2.111(11) .
Fe2 O17 1.922(10) 2_556
Fe2 O9 1.956(10) 2_556
Fe2 O32 1.958(10) .
Fe2 O7 1.959(9) .
Fe2 O4W 2.071(11) .
Fe2 O5W 2.134(10) .
O9 Fe2 1.956(10) 2_556
O17 Fe2 1.922(10) 2_556
O22 Fe1 1.903(9) 2_556
O26 Fe1 1.970(10) 2_556
